data_2009089
loop_
_publ_author_name
'Panneerselvam, Kaliyamoorthy'
'Lu, Tian-Huey'
'Tung, Shu-Fang'
'Chattopadhyay, Pabitra'
'Lo, Jem-Mau'
'Chung, Chung-Sun'

_publ_section_title
;Bis[2-(1,3-benzothiazol-2-yl)phenolato-<i>O</i>,<i>N</i>]chlorooxorhenium(V)--dichloromethane
 (1/1.5)
;
_journal_issue 11
_journal_name_full 'Acta Crystallographica Section C'
_journal_page_first 1802
_journal_page_last 1804
_journal_paper_doi 10.1107/S0108270199010008
_journal_volume 55
_journal_year 1999
_chemical_formula_iupac '[Re (C13 H8 NOS)2 Cl O], 1.5CH2 Cl2 '
_chemical_formula_moiety 'C27.5 H19 Cl4 N2 O3 Re1 S2'
_chemical_formula_sum 'C27.5 H19 Cl4 N2 O3 Re S2'
_chemical_formula_weight 817.57
_chemical_name_systematic
;
Chloro-bis(2-(2-hydroxyphenyl)benzothiazolato) oxorhenium (V). 1.5CH~2~Cl~2~
;
_space_group_IT_number 14
_symmetry_cell_setting monoclinic
_symmetry_space_group_name_Hall '-P 2yn'
_symmetry_space_group_name_H-M 'P 1 21/n 1'
_audit_creation_method SHELXL-97
_cell_angle_alpha 90.00
_cell_angle_beta 94.760(10)
_cell_angle_gamma 90.00
_cell_formula_units_Z 4
_cell_length_a 13.320(2)
_cell_length_b 16.118(2)
_cell_length_c 13.609(2)
_cell_measurement_reflns_used 25
_cell_measurement_temperature 293(2)
_cell_measurement_theta_max 28.60
_cell_measurement_theta_min 11.18
_cell_volume 2911.7(7)
_computing_cell_refinement 'CAD4 Software'
_computing_data_collection 'CAD4 Software (Enraf-Nonius, 1989)'
_computing_data_reduction 'NRCVAX (Gabe et al., 1989)'
_computing_molecular_graphics NRCVAX
_computing_publication_material SHELXL97
_computing_structure_refinement 'SHELXL97 (Sheldrick, 1997)'
_computing_structure_solution 'SHELXS97 (Sheldrick, 1990)'
_diffrn_ambient_temperature 293(2)
_diffrn_measured_fraction_theta_full 1.000
_diffrn_measured_fraction_theta_max 1.000
_diffrn_measurement_device_type 'Enraf-Nonius CAD4 diffractometer'
_diffrn_measurement_method \w/2\q
_diffrn_radiation_monochromator graphite
_diffrn_radiation_source 'fine-focus sealed tube'
_diffrn_radiation_type MoK\a
_diffrn_radiation_wavelength 0.71073
_diffrn_reflns_av_R_equivalents 0.0673
_diffrn_reflns_av_sigmaI/netI 0.0673
_diffrn_reflns_limit_h_max 18
_diffrn_reflns_limit_h_min -18
_diffrn_reflns_limit_k_max 22
_diffrn_reflns_limit_k_min 0
_diffrn_reflns_limit_l_max 19
_diffrn_reflns_limit_l_min 0
_diffrn_reflns_number 9084
_diffrn_reflns_theta_full 29.96
_diffrn_reflns_theta_max 29.96
_diffrn_reflns_theta_min 1.96
_diffrn_standards_decay_% 2
_diffrn_standards_interval_time 60
_diffrn_standards_number 3
_exptl_absorpt_coefficient_mu 4.719
_exptl_absorpt_correction_T_max 0.479
_exptl_absorpt_correction_T_min 0.404
_exptl_absorpt_correction_type psi-scan
_exptl_absorpt_process_details '(North et al., 1968)'
_exptl_crystal_colour 'olive green'
_exptl_crystal_density_diffrn 1.865
_exptl_crystal_density_meas ?
_exptl_crystal_density_method 'not measured'
_exptl_crystal_description 'approximately equidimensional'
_exptl_crystal_F_000 1588
_exptl_crystal_size_max 0.188
_exptl_crystal_size_mid 0.161
_exptl_crystal_size_min 0.156
_refine_diff_density_max 0.871
_refine_diff_density_min -1.077
_refine_ls_extinction_method none
_refine_ls_goodness_of_fit_ref 0.962
_refine_ls_hydrogen_treatment constr
_refine_ls_matrix_type full
_refine_ls_number_parameters 379
_refine_ls_number_reflns 8455
_refine_ls_number_restraints 0
_refine_ls_restrained_S_all 0.962
_refine_ls_R_factor_all 0.0843
_refine_ls_R_factor_gt 0.0394
_refine_ls_shift/su_max 0.009
_refine_ls_shift/su_mean 0.001
_refine_ls_structure_factor_coef Fsqd
_refine_ls_weighting_details 'calc w = 1/[\s^2^(Fo^2^)+(0.0484P)^2^] where P=(Fo^2^+2Fc^2^)/3'
_refine_ls_weighting_scheme calc
_refine_ls_wR_factor_ref 0.0960
_reflns_number_gt 5456
_reflns_number_total 8455
_reflns_threshold_expression I>2sigma(I)
_cod_data_source_file bk1478.cif
_cod_data_source_block I
_cod_depositor_comments
;
The following automatic conversions were performed:

'_exptl_crystal_density_meas' value 'none' was changed to '?' - the
value is perceived as not measured.

Automatic conversion script
Id: cif_fix_values 3008 2015-01-20 13:52:24Z robertas 
;
_cod_original_cell_volume 2911.5(7)
_cod_original_sg_symbol_H-M 'P 21/n'
_cod_original_formula_sum 'C27.5 H19 Cl4 N2 O3 Re1 S2'
_cod_database_code 2009089

loop_
_symmetry_equiv_pos_as_xyz
'x, y, z'
'1/2-x, 1/2+y, 1/2-z'
'-x, -y, -z'
'1/2+x, 1/2-y, 1/2+z'

loop_
_atom_site_label
_atom_site_fract_x
_atom_site_fract_y
_atom_site_fract_z
_atom_site_U_iso_or_equiv
_atom_site_adp_type
_atom_site_calc_flag
_atom_site_refinement_flags
_atom_site_occupancy
_atom_site_disorder_assembly
_atom_site_disorder_group
_atom_site_type_symbol
Re1 .015810(10) .232780(10) .063160(10) .02910(10) Uani d . 1 . . Re
Cl1 .05253(11) .31899(9) .20217(9) .0429(3) Uani d . 1 . . Cl
S1 -.02830(11) .45591(9) -.15429(10) .0408(3) Uani d . 1 . . S
S2 .06971(12) .05135(10) -.18799(10) .0477(4) Uani d . 1 . . S
O1 .1491(3) .2563(2) .0140(2) .0338(8) Uani d . 1 . . O
O2 .0876(3) .1453(2) .1420(2) .0404(9) Uani d . 1 . . O
O3 -.1062(3) .2110(2) .0733(3) .0413(9) Uani d . 1 . . O
N1 -.0227(3) .3436(3) -.0187(3) .0298(9) Uani d . 1 . . N
N2 .0062(3) .1532(3) -.0628(3) .0323(9) Uani d . 1 . . N
C1 .1706(4) .2760(3) -.0773(3) .0329(11) Uani d . 1 . . C
C2 .2591(4) .2456(4) -.1129(4) .0455(15) Uani d . 1 . . C
H2 .3024 .2124 -.0728 .060 Uiso calc R 1 . . H
C3 .2823(5) .2649(5) -.2074(5) .0601(18) Uani d . 1 . . C
H3 .3411 .2443 -.2308 .060 Uiso calc R 1 . . H
C4 .2193(5) .3141(5) -.2667(5) .0630(19) Uani d . 1 . . C
H4 .2353 .3265 -.3303 .060 Uiso calc R 1 . . H
C5 .1333(5) .3448(4) -.2333(4) .0517(16) Uani d . 1 . . C
H5 .0909 .3779 -.2745 .060 Uiso calc R 1 . . H
C6 .1079(4) .3271(3) -.1374(3) .0344(11) Uani d . 1 . . C
C7 .0217(4) .3670(3) -.0990(3) .0321(11) Uani d . 1 . . C
C8 -.1017(4) .3980(3) .0003(4) .0319(10) Uani d . 1 . . C
C9 -.1631(4) .3933(4) .0777(4) .0417(13) Uani d . 1 . . C
H9 -.1556 .3504 .1233 .060 Uiso calc R 1 . . H
C10 -.2349(4) .4534(4) .0855(4) .0479(14) Uani d . 1 . . C
H10 -.2762 .4508 .1372 .060 Uiso calc R 1 . . H
C11 -.2472(4) .5175(4) .0184(4) .0491(15) Uani d . 1 . . C
H11 -.2967 .5572 .0257 .060 Uiso calc R 1 . . H
C12 -.1875(4) .5236(4) -.0589(4) .0440(13) Uani d . 1 . . C
H12 -.1955 .5669 -.1041 .060 Uiso calc R 1 . . H
C13 -.1153(4) .4629(3) -.0672(4) .0361(11) Uani d . 1 . . C
C14 .1373(4) .0806(3) .1091(4) .0378(12) Uani d . 1 . . C
C15 .1994(5) .0367(4) .1792(4) .0475(14) Uani d . 1 . . C
H15 .2034 .0542 .2445 .060 Uiso calc R 1 . . H
C16 .2543(5) -.0309(4) .1550(5) .0527(16) Uani d . 1 . . C
H16 .2956 -.0581 .2032 .060 Uiso calc R 1 . . H
C17 .2481(5) -.0584(4) .0592(5) .0566(17) Uani d . 1 . . C
H17 .2838 -.1053 .0427 .060 Uiso calc R 1 . . H
C18 .1893(5) -.0168(4) -.0121(4) .0503(15) Uani d . 1 . . C
H18 .1871 -.0353 -.0770 .060 Uiso calc R 1 . . H
C19 .1327(4) .0526(3) .0098(4) .0341(11) Uani d . 1 . . C
C20 .0689(4) .0909(3) -.0697(3) .0343(11) Uani d . 1 . . C
C21 -.0503(4) .1697(3) -.1526(3) .0317(10) Uani d . 1 . . C
C22 -.1307(4) .2250(3) -.1676(4) .0387(12) Uani d . 1 . . C
H22 -.1534 .2546 -.1152 .060 Uiso calc R 1 . . H
C23 -.1761(5) .2348(4) -.2625(5) .0519(15) Uani d . 1 . . C
H23 -.2292 .2719 -.2740 .060 Uiso calc R 1 . . H
C24 -.1428(5) .1896(5) -.3402(5) .0610(18) Uani d . 1 . . C
H24 -.1728 .1983 -.4035 .060 Uiso calc R 1 . . H
C25 -.0665(5) .1322(4) -.3257(4) .0565(17) Uani d . 1 . . C
H25 -.0452 .1014 -.3779 .060 Uiso calc R 1 . . H
C26 -.0216(4) .1216(4) -.2288(4) .0393(12) Uani d . 1 . . C
C27 .0960(10) .1669(6) .3969(7) .135(5) Uani d . 1 . . C
H27A .1616 .1408 .3965 .120 Uiso calc R 1 . . H
H27B .0835 .1967 .3351 .120 Uiso calc R 1 . . H
Cl2 .0024(2) .08695(19) .4018(2) .1077(8) Uani d . 1 . . Cl
Cl3 .0998(4) .2322(2) .4850(3) .1702(18) Uani d . 1 . . Cl
C28 .4805(16) .027(2) -.0869(15) .116(13) Uani d P .25 . . C
C29 .474(2) .062(3) -.057(2) .168(18) Uani d P .25 . . C
Cl4 .3948(8) .0479(5) -.1390(6) .174(4) Uani d P .50 . . Cl
Cl5 .4459(6) .1012(7) .0423(5) .183(4) Uani d P .50 . . Cl

loop_
_atom_site_aniso_label
_atom_site_aniso_U_11
_atom_site_aniso_U_22
_atom_site_aniso_U_33
_atom_site_aniso_U_12
_atom_site_aniso_U_13
_atom_site_aniso_U_23
Re1 .03394(10) .02920(10) .02475(8) -.00005(10) .00603(6) -.00001(9)
Cl1 .0552(8) .0436(8) .0299(6) .0000(7) .0037(5) -.0071(5)
S1 .0506(8) .0380(8) .0344(6) .0016(6) .0073(6) .0060(6)
S2 .0543(9) .0508(9) .0378(7) .0080(7) .0032(6) -.0138(6)
O1 .0323(16) .040(2) .0291(16) -.0006(15) .0024(13) -.0007(14)
O2 .051(2) .039(2) .0315(18) .0135(18) .0063(16) .0020(16)
O3 .039(2) .039(2) .047(2) -.0051(17) .0159(17) -.0020(17)
N1 .033(2) .028(2) .0291(19) -.0020(18) .0067(16) .0013(17)
N2 .036(2) .032(2) .0290(19) -.0037(18) .0025(18) -.0001(18)
C1 .034(2) .035(3) .030(2) -.010(2) .0079(18) -.010(2)
C2 .041(3) .054(4) .042(3) .003(3) .010(2) -.013(3)
C3 .054(4) .079(5) .050(3) .002(4) .020(3) -.020(4)
C4 .074(5) .077(5) .042(3) .007(4) .031(3) -.002(3)
C5 .066(4) .060(4) .031(3) .000(3) .016(3) .005(3)
C6 .040(3) .036(3) .028(2) -.006(2) .009(2) -.005(2)
C7 .039(3) .029(3) .029(2) .000(2) .004(2) .0001(19)
C8 .029(2) .033(3) .034(2) .001(2) .0045(19) -.006(2)
C9 .042(3) .043(3) .042(3) .003(3) .012(2) .003(2)
C10 .041(3) .050(4) .054(3) .004(3) .019(3) -.003(3)
C11 .042(3) .045(4) .061(4) .013(3) .006(3) -.009(3)
C12 .049(3) .036(3) .045(3) .010(3) -.005(3) -.001(2)
C13 .041(3) .034(3) .034(2) -.001(2) .002(2) .001(2)
C14 .039(3) .037(3) .038(3) -.002(2) .005(2) .007(2)
C15 .057(4) .044(3) .041(3) .003(3) -.001(3) .006(3)
C16 .057(4) .045(4) .055(4) .010(3) -.004(3) .011(3)
C17 .056(4) .042(4) .072(4) .012(3) .010(3) .002(3)
C18 .063(4) .044(4) .044(3) .008(3) .005(3) -.006(3)
C19 .035(3) .028(3) .039(3) -.002(2) .004(2) .005(2)
C20 .039(3) .034(3) .031(2) -.008(2) .003(2) -.007(2)
C21 .034(2) .032(3) .029(2) -.004(2) -.0013(19) -.0002(19)
C22 .032(2) .036(3) .048(3) -.006(2) -.001(2) -.003(2)
C23 .044(3) .051(4) .057(4) -.002(3) -.016(3) .001(3)
C24 .070(4) .060(5) .049(4) -.005(4) -.019(3) .002(3)
C25 .071(4) .066(5) .031(3) -.006(4) -.007(3) -.012(3)
C26 .043(3) .040(3) .034(3) -.005(2) -.003(2) -.005(2)
C27 .242(14) .095(8) .082(6) .019(9) .097(8) .028(6)
Cl2 .118(2) .104(2) .1026(18) -.0246(17) .0224(15) -.0228(16)
Cl3 .249(5) .117(3) .143(3) -.079(3) .010(3) -.017(2)
C28 .048(10) .26(4) .040(9) -.027(16) .008(7) -.070(14)
C29 .058(13) .33(5) .12(3) -.007(18) .025(15) -.12(3)
Cl4 .261(10) .110(5) .172(7) -.012(6) .147(7) -.019(5)
Cl5 .170(7) .272(11) .102(5) -.086(7) -.020(5) .021(6)

loop_
_atom_type_symbol
_atom_type_description
_atom_type_scat_dispersion_real
_atom_type_scat_dispersion_imag
_atom_type_scat_source
C C 0.0033 0.0016 'International Tables Vol C Tables 4.2.6.8 and 6.1.1.4'
H H 0.0000 0.0000 'International Tables Vol C Tables 4.2.6.8 and 6.1.1.4'
N N 0.0061 0.0033 'International Tables Vol C Tables 4.2.6.8 and 6.1.1.4'
O O 0.0106 0.0060 'International Tables Vol C Tables 4.2.6.8 and 6.1.1.4'
S S 0.1246 0.1234 'International Tables Vol C Tables 4.2.6.8 and 6.1.1.4'
Cl Cl 0.1484 0.1585 'International Tables Vol C Tables 4.2.6.8 and 6.1.1.4'
Re Re -1.0185 7.2310 'International Tables Vol C Tables 4.2.6.8 and 6.1.1.4'

loop_
_geom_angle_atom_site_label_1
_geom_angle_atom_site_label_2
_geom_angle_atom_site_label_3
_geom_angle
_geom_angle_publ_flag
O3 Re1 O2 103.6(2) yes
O3 Re1 O1 165.0(2) yes
O2 Re1 O1 85.00(10) yes
O3 Re1 N2 86.9(2) yes
O2 Re1 N2 90.10(10) yes
O1 Re1 N2 80.80(10) yes
O3 Re1 N1 91.4(2) yes
O2 Re1 N1 164.40(10) yes
O1 Re1 N1 81.30(10) yes
N2 Re1 N1 95.0(2) yes
O3 Re1 Cl1 101.20(10) yes
O2 Re1 Cl1 85.80(10) yes
O1 Re1 Cl1 91.50(10) yes
N2 Re1 Cl1 171.50(10) yes
N1 Re1 Cl1 87.20(10) yes
C7 S1 C13 90.7(2) no
C26 S2 C20 90.0(3) no
C1 O1 Re1 128.8(3) no
C14 O2 Re1 127.5(3) no
C7 N1 C8 111.2(4) no
C7 N1 Re1 123.7(3) no
C8 N1 Re1 125.0(3) no
C20 N2 C21 112.4(4) no
C20 N2 Re1 121.3(3) no
C21 N2 Re1 125.1(3) no
O1 C1 C6 121.5(4) no
O1 C1 C2 119.4(5) no
C6 C1 C2 119.1(5) no
C3 C2 C1 120.2(6) no
C3 C2 H2 119.9 no
C1 C2 H2 119.9 no
C4 C3 C2 120.3(6) no
C4 C3 H3 119.9 no
C2 C3 H3 119.9 no
C5 C4 C3 120.5(6) no
C5 C4 H4 119.8 no
C3 C4 H4 119.8 no
C4 C5 C6 120.7(6) no
C4 C5 H5 119.6 no
C6 C5 H5 119.6 no
C1 C6 C5 119.1(5) no
C1 C6 C7 120.5(4) no
C5 C6 C7 120.2(5) no
N1 C7 C6 125.8(5) no
N1 C7 S1 114.1(4) no
C6 C7 S1 120.0(4) no
C9 C8 C13 119.2(5) no
C9 C8 N1 126.9(5) no
C13 C8 N1 113.9(4) no
C10 C9 C8 118.6(5) no
C10 C9 H9 120.7 no
C8 C9 H9 120.7 no
C9 C10 C11 121.6(5) no
C9 C10 H10 119.2 no
C11 C10 H10 119.2 no
C12 C11 C10 121.0(5) no
C12 C11 H11 119.5 no
C10 C11 H11 119.5 no
C11 C12 C13 117.6(5) no
C11 C12 H12 121.2 no
C13 C12 H12 121.2 no
C12 C13 C8 122.0(5) no
C12 C13 S1 127.8(4) no
C8 C13 S1 110.1(4) no
O2 C14 C15 116.6(5) no
O2 C14 C19 125.8(5) no
C15 C14 C19 117.6(5) no
C16 C15 C14 122.3(6) no
C16 C15 H15 118.8 no
C14 C15 H15 118.8 no
C15 C16 C17 119.7(6) no
C15 C16 H16 120.2 no
C17 C16 H16 120.2 no
C18 C17 C16 120.0(6) no
C18 C17 H17 120.0 no
C16 C17 H17 120.0 no
C17 C18 C19 121.9(6) no
C17 C18 H18 119.1 no
C19 C18 H18 119.1 no
C18 C19 C14 118.5(5) no
C18 C19 C20 118.3(5) no
C14 C19 C20 123.2(5) no
N2 C20 C19 127.3(4) no
N2 C20 S2 113.6(4) no
C19 C20 S2 119.1(4) no
C26 C21 C22 120.5(5) no
C26 C21 N2 112.7(5) no
C22 C21 N2 126.7(5) no
C23 C22 C21 118.6(5) no
C23 C22 H22 120.7 no
C21 C22 H22 120.7 no
C24 C23 C22 120.5(6) no
C24 C23 H23 119.8 no
C22 C23 H23 119.8 no
C25 C24 C23 121.5(6) no
C25 C24 H24 119.3 no
C23 C24 H24 119.3 no
C24 C25 C26 117.8(6) no
C24 C25 H25 121.1 no
C26 C25 H25 121.1 no
C21 C26 C25 120.9(5) no
C21 C26 S2 111.2(4) no
C25 C26 S2 128.0(5) no
Cl3 C27 Cl2 115.1(5) no
Cl3 C27 H27A 108.5 no
Cl2 C27 H27A 108.5 no
Cl3 C27 H27B 108.5 no
Cl2 C27 H27B 108.5 no
H27A C27 H27B 107.5 no
Cl4 C28 Cl5 93.6(15) no
Cl4 C29 Cl5 120.0(18) no

loop_
_geom_bond_atom_site_label_1
_geom_bond_atom_site_label_2
_geom_bond_site_symmetry_2
_geom_bond_distance
_geom_bond_publ_flag
Re1 O3 . 1.679(4) yes
Re1 O2 . 1.971(4) yes
Re1 O1 . 1.984(3) yes
Re1 N2 . 2.136(4) yes
Re1 N1 . 2.144(4) yes
Re1 Cl1 . 2.3650(10) yes
S1 C7 . 1.726(5) yes
S1 C13 . 1.728(5) yes
S2 C26 . 1.720(6) yes
S2 C20 . 1.732(5) yes
O1 C1 . 1.337(6) no
O2 C14 . 1.333(6) no
N1 C7 . 1.340(6) no
N1 C8 . 1.409(6) no
N2 C20 . 1.314(7) no
N2 C21 . 1.406(6) no
C1 C6 . 1.390(7) no
C1 C2 . 1.398(7) no
C2 C3 . 1.384(9) no
C2 H2 . .9300 no
C3 C4 . 1.369(9) no
C3 H3 . .9300 no
C4 C5 . 1.360(8) no
C4 H4 . .9300 no
C5 C6 . 1.405(7) no
C5 H5 . .9300 no
C6 C7 . 1.450(7) no
C8 C9 . 1.388(7) no
C8 C13 . 1.395(7) no
C9 C10 . 1.371(8) no
C9 H9 . .9300 no
C10 C11 . 1.379(9) no
C10 H10 . .9300 no
C11 C12 . 1.374(8) no
C11 H11 . .9300 no
C12 C13 . 1.383(8) no
C12 H12 . .9300 no
C14 C15 . 1.401(7) no
C14 C19 . 1.421(7) no
C15 C16 . 1.367(9) no
C15 H15 . .9300 no
C16 C17 . 1.373(9) no
C16 H16 . .9300 no
C17 C18 . 1.371(8) no
C17 H17 . .9300 no
C18 C19 . 1.394(8) no
C18 H18 . .9300 no
C19 C20 . 1.457(7) no
C21 C26 . 1.376(7) no
C21 C22 . 1.394(7) no
C22 C23 . 1.388(8) no
C22 H22 . .9300 no
C23 C24 . 1.386(9) no
C23 H23 . .9300 no
C24 C25 . 1.377(9) no
C24 H24 . .9300 no
C25 C26 . 1.411(7) no
C25 H25 . .9300 no
C27 Cl3 . 1.593(10) no
C27 Cl2 . 1.798(12) no
C27 H27A . .9700 no
C27 H27B . .9700 no
C28 Cl4 . 1.33(3) no
C28 Cl5 . 2.20(2) no
C29 Cl4 . 1.49(3) no
C29 Cl5 . 1.57(2) no
